data_8106020
loop_
_publ_author_name
'Lee, See Mun'
'Lo, Kong Mun'
'Tiekink, Edward R.T.'

_publ_section_title
;
 Crystal structure of
 (2,2&#x2032;-bipyridyl)bis(4-chlorobenzyl)dichloridotin(IV),
 C24H20Cl4N2Sn
;
_journal_issue 6
_journal_name_full 'Zeitschrift f\"ur Kristallographie - New Crystal Structures'
_journal_page_first 1321
_journal_page_last 1323
_journal_paper_doi 10.1515/ncrs-2019-0508
_journal_volume 234
_journal_year 2019
_chemical_formula_moiety 'C24 H20 Cl4 N2 Sn'
_chemical_formula_sum 'C24 H20 Cl4 N2 Sn'
_chemical_formula_weight 596.91
_space_group_crystal_system monoclinic
_space_group_IT_number 14
_space_group_name_Hall '-P 2yn'
_space_group_name_H-M_alt 'P 1 21/n 1'
_atom_sites_solution_hydrogens geom
_atom_sites_solution_primary direct
_atom_sites_solution_secondary difmap
_audit_creation_method SHELXL-2014/7
_cell_angle_alpha 90
_cell_angle_beta 95.0770(10)
_cell_angle_gamma 90
_cell_formula_units_Z 4
_cell_length_a 7.79440(10)
_cell_length_b 21.1245(2)
_cell_length_c 14.76110(10)
_cell_measurement_reflns_used 16828
_cell_measurement_temperature 100(2)
_cell_measurement_theta_max 76.1170
_cell_measurement_theta_min 3.6390
_cell_volume 2420.92(4)
_computing_cell_refinement 'CrysAlisPro [1]'
_computing_data_collection 'CrysAlisPro [1]'
_computing_data_reduction 'CrysAlisPro [1]'
_computing_molecular_graphics 'ORTEP-3 for Windows [4]'
_computing_publication_material 'SHELXL-2014/7 [3]'
_computing_structure_refinement 'SHELXL-2014/7 [3]'
_computing_structure_solution 'SHELXS-97 [2]'
_diffrn_ambient_temperature 100(2)
_diffrn_detector_area_resol_mean 5.2558
_diffrn_measured_fraction_theta_full 1.000
_diffrn_measured_fraction_theta_max 1.000
_diffrn_measurement_device_type 'XtaLAB Synergy, Dualflex, AtlasS2'
_diffrn_measurement_method '\w scans'
_diffrn_radiation_type CuK\a
_diffrn_radiation_wavelength 1.54178
_diffrn_reflns_av_R_equivalents 0.0417
_diffrn_reflns_av_unetI/netI 0.0232
_diffrn_reflns_Laue_measured_fraction_full 1.000
_diffrn_reflns_Laue_measured_fraction_max 1.000
_diffrn_reflns_limit_h_max 9
_diffrn_reflns_limit_h_min -9
_diffrn_reflns_limit_k_max 25
_diffrn_reflns_limit_k_min -15
_diffrn_reflns_limit_l_max 17
_diffrn_reflns_limit_l_min -17
_diffrn_reflns_number 30103
_diffrn_reflns_point_group_measured_fraction_full 1.000
_diffrn_reflns_point_group_measured_fraction_max 1.000
_diffrn_reflns_theta_full 67.079
_diffrn_reflns_theta_max 67.079
_diffrn_reflns_theta_min 3.663
_diffrn_source 'micro-focus sealed X-ray tube'
_exptl_absorpt_coefficient_mu 12.570
_exptl_absorpt_correction_T_max 1.000
_exptl_absorpt_correction_T_min 0.826
_exptl_absorpt_correction_type gaussian
_exptl_absorpt_process_details 'CrysAlisPro [1]'
_exptl_crystal_colour colourless
_exptl_crystal_density_diffrn 1.638
_exptl_crystal_description prism
_exptl_crystal_F_000 1184
_exptl_crystal_size_max 0.138
_exptl_crystal_size_mid 0.093
_exptl_crystal_size_min 0.039
_refine_diff_density_max 0.721
_refine_diff_density_min -0.688
_refine_diff_density_rms 0.067
_refine_ls_extinction_coef .
_refine_ls_extinction_method none
_refine_ls_goodness_of_fit_ref 1.009
_refine_ls_hydrogen_treatment constr
_refine_ls_matrix_type full
_refine_ls_number_parameters 280
_refine_ls_number_reflns 4329
_refine_ls_number_restraints 0
_refine_ls_restrained_S_all 1.009
_refine_ls_R_factor_all 0.0261
_refine_ls_R_factor_gt 0.0229
_refine_ls_shift/su_max 0.004
_refine_ls_shift/su_mean 0.000
_refine_ls_structure_factor_coef Fsqd
_refine_ls_weighting_details 'w=1/[\s^2^(Fo^2^)+(0.0360P)^2^+1.0214P] where P=(Fo^2^+2Fc^2^)/3'
_refine_ls_weighting_scheme calc
_refine_ls_wR_factor_gt 0.0578
_refine_ls_wR_factor_ref 0.0603
_reflns_Friedel_coverage 0.000
_reflns_Friedel_fraction_full .
_reflns_Friedel_fraction_max .
_reflns_number_gt 3987
_reflns_number_total 4329
_reflns_threshold_expression 'I > 2\s(I)'
_cod_data_source_file suppl_ncrs-2019-0508_suppl.cif
_cod_data_source_block shelx
_cod_original_sg_symbol_H-M 'P 21/n'
_cod_database_code 8106020
_shelx_shelxl_version_number 2014/7
_shelx_space_group_comment
;
The symmetry employed for this shelxl refinement is uniquely defined
by the following loop, which should always be used as a source of
symmetry information in preference to the above space-group names.
They are only intended as comments.
;
_shelx_estimated_absorpt_t_min 0.276
_shelx_estimated_absorpt_t_max 0.640

loop_
_space_group_symop_operation_xyz
'x, y, z'
'-x+1/2, y+1/2, -z+1/2'
'-x, -y, -z'
'x-1/2, -y-1/2, z-1/2'

loop_
_atom_site_label
_atom_site_type_symbol
_atom_site_fract_x
_atom_site_fract_y
_atom_site_fract_z
_atom_site_U_iso_or_equiv
_atom_site_adp_type
_atom_site_occupancy
_atom_site_site_symmetry_order
_atom_site_calc_flag
_atom_site_refinement_flags_posn
_atom_site_refinement_flags_adp
_atom_site_refinement_flags_occupancy
_atom_site_disorder_assembly
_atom_site_disorder_group
Sn Sn 0.56304(2) 0.69771(2) 0.57470(2) 0.02011(6) Uani 1 1 d . . . . .
Cl1 Cl 0.65370(8) 0.76490(3) 0.71076(4) 0.03300(14) Uani 1 1 d . . . . .
Cl2 Cl 0.46362(8) 0.59790(3) 0.64596(4) 0.03040(14) Uani 1 1 d . . . . .
Cl3 Cl 0.98078(10) 0.50596(4) 0.25670(5) 0.0559(2) Uani 1 1 d . . . . .
Cl4 Cl 0.16551(14) 0.98789(4) 0.39746(5) 0.0602(2) Uani 1 1 d . . . . .
N1 N 0.6389(2) 0.77422(9) 0.47038(12) 0.0220(4) Uani 1 1 d . . . . .
N2 N 0.4981(3) 0.66045(9) 0.42577(13) 0.0237(4) Uani 1 1 d . . . . .
C1 C 0.8256(3) 0.66250(12) 0.57962(17) 0.0293(5) Uani 1 1 d . . . . .
H1A H 0.9052 0.6991 0.5846 0.035 Uiso 1 1 calc R U . . .
H1B H 0.8487 0.6368 0.6354 0.035 Uiso 1 1 calc R U . . .
C2 C 0.8653(3) 0.62366(12) 0.50031(18) 0.0274(5) Uani 1 1 d . . . . .
C3 C 0.9441(3) 0.65035(13) 0.42807(17) 0.0295(6) Uani 1 1 d . . . . .
H3 H 0.9741 0.6939 0.4302 0.035 Uiso 1 1 calc R U . . .
C4 C 0.9793(3) 0.61458(14) 0.35337(18) 0.0347(6) Uani 1 1 d . . . . .
H4 H 1.0346 0.6332 0.3051 0.042 Uiso 1 1 calc R U . . .
C5 C 0.9331(3) 0.55163(14) 0.35000(19) 0.0361(6) Uani 1 1 d . . . . .
C6 C 0.8530(3) 0.52352(14) 0.4196(2) 0.0403(7) Uani 1 1 d . . . . .
H6 H 0.8211 0.4801 0.4163 0.048 Uiso 1 1 calc R U . . .
C7 C 0.8204(3) 0.55973(13) 0.4940(2) 0.0357(6) Uani 1 1 d . . . . .
H7 H 0.7659 0.5406 0.5421 0.043 Uiso 1 1 calc R U . . .
C8 C 0.3035(3) 0.73429(11) 0.57325(16) 0.0245(5) Uani 1 1 d . . . . .
H8A H 0.2244 0.7033 0.5412 0.029 Uiso 1 1 calc R U . . .
H8B H 0.2731 0.7367 0.6369 0.029 Uiso 1 1 calc R U . . .
C9 C 0.2704(3) 0.79740(11) 0.53029(16) 0.0234(5) Uani 1 1 d . . . . .
C10 C 0.2932(3) 0.85329(12) 0.58044(16) 0.0270(5) Uani 1 1 d . . . . .
H10 H 0.3307 0.8510 0.6434 0.032 Uiso 1 1 calc R U . . .
C11 C 0.2624(4) 0.91181(13) 0.54036(17) 0.0332(6) Uani 1 1 d . . . . .
H11 H 0.2767 0.9495 0.5753 0.040 Uiso 1 1 calc R U . . .
C12 C 0.2103(4) 0.91449(12) 0.44805(18) 0.0338(6) Uani 1 1 d . . . . .
C13 C 0.1897(3) 0.86048(13) 0.39608(16) 0.0293(5) Uani 1 1 d . . . . .
H13 H 0.1553 0.8632 0.3328 0.035 Uiso 1 1 calc R U . . .
C14 C 0.2197(3) 0.80247(11) 0.43712(17) 0.0245(5) Uani 1 1 d . . . . .
H14 H 0.2058 0.7651 0.4015 0.029 Uiso 1 1 calc R U . . .
C15 C 0.7005(3) 0.83109(12) 0.49631(17) 0.0290(5) Uani 1 1 d . . . . .
H15 H 0.7154 0.8406 0.5594 0.035 Uiso 1 1 calc R U . . .
C16 C 0.7434(4) 0.87653(13) 0.4348(2) 0.0368(6) Uani 1 1 d . . . . .
H16 H 0.7898 0.9162 0.4551 0.044 Uiso 1 1 calc R U . . .
C17 C 0.7174(4) 0.86304(13) 0.3438(2) 0.0408(7) Uani 1 1 d . . . . .
H17 H 0.7455 0.8935 0.3000 0.049 Uiso 1 1 calc R U . . .
C18 C 0.6503(4) 0.80501(12) 0.31598(19) 0.0339(6) Uani 1 1 d . . . . .
H18 H 0.6292 0.7957 0.2530 0.041 Uiso 1 1 calc R U . . .
C19 C 0.6136(3) 0.76016(11) 0.38062(15) 0.0227(5) Uani 1 1 d . . . . .
C20 C 0.5476(3) 0.69619(11) 0.35705(16) 0.0219(5) Uani 1 1 d . . . . .
C21 C 0.5388(3) 0.67292(13) 0.26900(16) 0.0301(5) Uani 1 1 d . . . . .
H21 H 0.5729 0.6985 0.2208 0.036 Uiso 1 1 calc R U . . .
C22 C 0.4795(3) 0.61185(14) 0.25209(17) 0.0336(6) Uani 1 1 d . . . . .
H22 H 0.4758 0.5949 0.1923 0.040 Uiso 1 1 calc R U . . .
C23 C 0.4262(3) 0.57587(13) 0.32175(18) 0.0340(6) Uani 1 1 d . . . . .
H23 H 0.3828 0.5343 0.3110 0.041 Uiso 1 1 calc R U . . .
C24 C 0.4377(3) 0.60198(12) 0.40811(18) 0.0307(6) Uani 1 1 d . . . . .
H24 H 0.4012 0.5774 0.4568 0.037 Uiso 1 1 calc R U . . .

loop_
_atom_site_aniso_label
_atom_site_aniso_U_11
_atom_site_aniso_U_22
_atom_site_aniso_U_33
_atom_site_aniso_U_23
_atom_site_aniso_U_13
_atom_site_aniso_U_12
Sn 0.02385(10) 0.02075(9) 0.01518(9) 0.00127(5) -0.00135(6) -0.00226(5)
Cl1 0.0448(4) 0.0327(3) 0.0197(3) -0.0034(2) -0.0069(2) -0.0044(3)
Cl2 0.0401(3) 0.0252(3) 0.0257(3) 0.0059(2) 0.0018(2) -0.0058(2)
Cl3 0.0465(4) 0.0726(5) 0.0473(4) -0.0243(4) -0.0028(3) 0.0091(4)
Cl4 0.1110(7) 0.0357(4) 0.0334(4) 0.0098(3) 0.0043(4) 0.0245(4)
N1 0.0222(10) 0.0247(10) 0.0192(9) 0.0025(8) 0.0027(8) 0.0006(8)
N2 0.0253(10) 0.0258(10) 0.0193(9) -0.0010(8) -0.0011(7) 0.0002(8)
C1 0.0239(12) 0.0313(13) 0.0313(13) 0.0025(11) -0.0053(10) 0.0013(10)
C2 0.0171(11) 0.0296(13) 0.0347(13) 0.0020(11) -0.0018(10) 0.0031(9)
C3 0.0179(12) 0.0301(13) 0.0397(15) 0.0056(11) -0.0030(10) 0.0030(9)
C4 0.0241(13) 0.0470(16) 0.0327(14) 0.0067(12) 0.0010(11) 0.0047(11)
C5 0.0224(12) 0.0459(16) 0.0388(15) -0.0093(13) -0.0049(11) 0.0048(11)
C6 0.0255(13) 0.0337(14) 0.0614(19) -0.0087(14) 0.0027(13) -0.0039(11)
C7 0.0316(14) 0.0294(13) 0.0470(16) 0.0019(12) 0.0081(12) -0.0006(11)
C8 0.0231(11) 0.0293(12) 0.0215(11) 0.0016(10) 0.0039(9) -0.0012(9)
C9 0.0194(11) 0.0317(13) 0.0193(12) 0.0000(9) 0.0029(9) 0.0018(9)
C10 0.0315(13) 0.0326(13) 0.0168(11) -0.0004(10) 0.0017(9) 0.0054(10)
C11 0.0449(15) 0.0307(13) 0.0238(12) -0.0024(11) 0.0023(11) 0.0074(11)
C12 0.0454(15) 0.0295(13) 0.0268(13) 0.0069(11) 0.0043(11) 0.0116(12)
C13 0.0295(13) 0.0406(14) 0.0176(11) 0.0006(11) 0.0019(10) 0.0071(11)
C14 0.0208(12) 0.0316(13) 0.0209(12) -0.0013(9) 0.0015(9) 0.0006(9)
C15 0.0325(13) 0.0255(12) 0.0291(13) -0.0013(10) 0.0036(10) -0.0023(10)
C16 0.0415(15) 0.0259(13) 0.0451(16) 0.0039(12) 0.0160(13) -0.0039(11)
C17 0.0563(18) 0.0296(14) 0.0401(16) 0.0110(12) 0.0231(14) 0.0039(13)
C18 0.0459(16) 0.0341(15) 0.0236(13) 0.0037(10) 0.0137(12) 0.0080(11)
C19 0.0215(11) 0.0286(12) 0.0189(11) 0.0022(9) 0.0061(9) 0.0060(9)
C20 0.0173(11) 0.0305(13) 0.0174(11) -0.0004(9) -0.0003(9) 0.0070(9)
C21 0.0283(13) 0.0420(15) 0.0201(12) -0.0021(11) 0.0029(10) 0.0026(11)
C22 0.0321(13) 0.0455(15) 0.0223(12) -0.0114(11) -0.0033(10) 0.0034(12)
C23 0.0324(14) 0.0312(13) 0.0360(14) -0.0106(11) -0.0093(11) 0.0027(11)
C24 0.0357(14) 0.0264(13) 0.0286(13) -0.0017(10) -0.0049(11) -0.0029(10)

loop_
_atom_type_symbol
_atom_type_description
_atom_type_scat_dispersion_real
_atom_type_scat_dispersion_imag
_atom_type_scat_source
C C 0.0181 0.0091 'International Tables Vol C Tables 4.2.6.8 and 6.1.1.4'
H H 0.0000 0.0000 'International Tables Vol C Tables 4.2.6.8 and 6.1.1.4'
Cl Cl 0.3639 0.7018 'International Tables Vol C Tables 4.2.6.8 and 6.1.1.4'
N N 0.0311 0.0180 'International Tables Vol C Tables 4.2.6.8 and 6.1.1.4'
Sn Sn 0.0259 5.4591 'International Tables Vol C Tables 4.2.6.8 and 6.1.1.4'

loop_
_geom_angle_atom_site_label_1
_geom_angle_atom_site_label_2
_geom_angle_atom_site_label_3
_geom_angle
_geom_angle_site_symmetry_1
_geom_angle_site_symmetry_3
C8 Sn C1 178.39(9) . .
C8 Sn N1 92.14(8) . .
C1 Sn N1 88.07(8) . .
C8 Sn N2 89.22(8) . .
C1 Sn N2 92.35(8) . .
N1 Sn N2 70.25(7) . .
C8 Sn Cl1 90.16(7) . .
C1 Sn Cl1 88.23(7) . .
N1 Sn Cl1 93.80(5) . .
N2 Sn Cl1 164.00(5) . .
C8 Sn Cl2 88.91(6) . .
C1 Sn Cl2 91.33(7) . .
N1 Sn Cl2 163.73(5) . .
N2 Sn Cl2 93.54(5) . .
Cl1 Sn Cl2 102.43(2) . .
C15 N1 C19 119.6(2) . .
C15 N1 Sn 122.45(15) . .
C19 N1 Sn 117.89(15) . .
C24 N2 C20 119.3(2) . .
C24 N2 Sn 122.31(16) . .
C20 N2 Sn 117.67(15) . .
C2 C1 Sn 115.12(16) . .
C2 C1 H1A 108.5 . .
Sn C1 H1A 108.5 . .
C2 C1 H1B 108.5 . .
Sn C1 H1B 108.5 . .
H1A C1 H1B 107.5 . .
C3 C2 C7 117.7(2) . .
C3 C2 C1 121.1(2) . .
C7 C2 C1 121.3(2) . .
C4 C3 C2 121.3(3) . .
C4 C3 H3 119.3 . .
C2 C3 H3 119.3 . .
C3 C4 C5 119.1(3) . .
C3 C4 H4 120.5 . .
C5 C4 H4 120.5 . .
C6 C5 C4 121.4(3) . .
C6 C5 Cl3 119.3(2) . .
C4 C5 Cl3 119.2(2) . .
C7 C6 C5 118.7(3) . .
C7 C6 H6 120.6 . .
C5 C6 H6 120.6 . .
C6 C7 C2 121.8(3) . .
C6 C7 H7 119.1 . .
C2 C7 H7 119.1 . .
C9 C8 Sn 116.77(16) . .
C9 C8 H8A 108.1 . .
Sn C8 H8A 108.1 . .
C9 C8 H8B 108.1 . .
Sn C8 H8B 108.1 . .
H8A C8 H8B 107.3 . .
C10 C9 C14 117.9(2) . .
C10 C9 C8 121.5(2) . .
C14 C9 C8 120.6(2) . .
C11 C10 C9 121.3(2) . .
C11 C10 H10 119.3 . .
C9 C10 H10 119.3 . .
C10 C11 C12 118.8(2) . .
C10 C11 H11 120.6 . .
C12 C11 H11 120.6 . .
C13 C12 C11 121.5(2) . .
C13 C12 Cl4 119.3(2) . .
C11 C12 Cl4 119.1(2) . .
C12 C13 C14 119.0(2) . .
C12 C13 H13 120.5 . .
C14 C13 H13 120.5 . .
C13 C14 C9 121.5(2) . .
C13 C14 H14 119.3 . .
C9 C14 H14 119.3 . .
N1 C15 C16 122.5(2) . .
N1 C15 H15 118.8 . .
C16 C15 H15 118.8 . .
C17 C16 C15 118.4(3) . .
C17 C16 H16 120.8 . .
C15 C16 H16 120.8 . .
C16 C17 C18 119.6(3) . .
C16 C17 H17 120.2 . .
C18 C17 H17 120.2 . .
C17 C18 C19 119.7(3) . .
C17 C18 H18 120.1 . .
C19 C18 H18 120.1 . .
N1 C19 C18 120.0(2) . .
N1 C19 C20 116.7(2) . .
C18 C19 C20 123.3(2) . .
N2 C20 C21 120.9(2) . .
N2 C20 C19 116.9(2) . .
C21 C20 C19 122.2(2) . .
C20 C21 C22 119.2(2) . .
C20 C21 H21 120.4 . .
C22 C21 H21 120.4 . .
C23 C22 C21 119.9(2) . .
C23 C22 H22 120.0 . .
C21 C22 H22 120.0 . .
C22 C23 C24 118.0(2) . .
C22 C23 H23 121.0 . .
C24 C23 H23 121.0 . .
N2 C24 C23 122.7(2) . .
N2 C24 H24 118.7 . .
C23 C24 H24 118.7 . .

loop_
_geom_bond_atom_site_label_1
_geom_bond_atom_site_label_2
_geom_bond_distance
_geom_bond_site_symmetry_2
Sn C8 2.164(2) .
Sn C1 2.173(2) .
Sn N1 2.3439(19) .
Sn N2 2.3478(19) .
Sn Cl1 2.5093(6) .
Sn Cl2 2.5094(6) .
Cl3 C5 1.748(3) .
Cl4 C12 1.743(3) .
N1 C15 1.337(3) .
N1 C19 1.355(3) .
N2 C24 1.339(3) .
N2 C20 1.348(3) .
C1 C2 1.484(4) .
C1 H1A 0.9900 .
C1 H1B 0.9900 .
C2 C3 1.396(4) .
C2 C7 1.396(4) .
C3 C4 1.384(4) .
C3 H3 0.9500 .
C4 C5 1.378(4) .
C4 H4 0.9500 .
C5 C6 1.382(4) .
C6 C7 1.380(4) .
C6 H6 0.9500 .
C7 H7 0.9500 .
C8 C9 1.489(3) .
C8 H8A 0.9900 .
C8 H8B 0.9900 .
C9 C10 1.397(3) .
C9 C14 1.401(3) .
C10 C11 1.382(4) .
C10 H10 0.9500 .
C11 C12 1.388(4) .
C11 H11 0.9500 .
C12 C13 1.376(4) .
C13 C14 1.378(3) .
C13 H13 0.9500 .
C14 H14 0.9500 .
C15 C16 1.382(4) .
C15 H15 0.9500 .
C16 C17 1.371(4) .
C16 H16 0.9500 .
C17 C18 1.381(4) .
C17 H17 0.9500 .
C18 C19 1.392(3) .
C18 H18 0.9500 .
C19 C20 1.476(3) .
C20 C21 1.385(3) .
C21 C22 1.386(4) .
C21 H21 0.9500 .
C22 C23 1.372(4) .
C22 H22 0.9500 .
C23 C24 1.385(4) .
C23 H23 0.9500 .
C24 H24 0.9500 .

loop_
_geom_torsion_atom_site_label_1
_geom_torsion_atom_site_label_2
_geom_torsion_atom_site_label_3
_geom_torsion_atom_site_label_4
_geom_torsion
_geom_torsion_site_symmetry_1
_geom_torsion_site_symmetry_2
_geom_torsion_site_symmetry_3
_geom_torsion_site_symmetry_4
Sn C1 C2 C3 96.9(2) . . . .
Sn C1 C2 C7 -81.0(3) . . . .
C7 C2 C3 C4 -1.1(3) . . . .
C1 C2 C3 C4 -179.1(2) . . . .
C2 C3 C4 C5 1.0(4) . . . .
C3 C4 C5 C6 -0.2(4) . . . .
C3 C4 C5 Cl3 -178.89(19) . . . .
C4 C5 C6 C7 -0.4(4) . . . .
Cl3 C5 C6 C7 178.3(2) . . . .
C5 C6 C7 C2 0.3(4) . . . .
C3 C2 C7 C6 0.5(4) . . . .
C1 C2 C7 C6 178.5(2) . . . .
Sn C8 C9 C10 -89.0(2) . . . .
Sn C8 C9 C14 89.2(2) . . . .
C14 C9 C10 C11 1.8(4) . . . .
C8 C9 C10 C11 180.0(2) . . . .
C9 C10 C11 C12 -1.0(4) . . . .
C10 C11 C12 C13 -0.3(4) . . . .
C10 C11 C12 Cl4 178.3(2) . . . .
C11 C12 C13 C14 0.8(4) . . . .
Cl4 C12 C13 C14 -177.8(2) . . . .
C12 C13 C14 C9 0.1(4) . . . .
C10 C9 C14 C13 -1.3(4) . . . .
C8 C9 C14 C13 -179.5(2) . . . .
C19 N1 C15 C16 -1.3(4) . . . .
Sn N1 C15 C16 -179.2(2) . . . .
N1 C15 C16 C17 1.7(4) . . . .
C15 C16 C17 C18 -0.2(4) . . . .
C16 C17 C18 C19 -1.6(4) . . . .
C15 N1 C19 C18 -0.5(3) . . . .
Sn N1 C19 C18 177.47(18) . . . .
C15 N1 C19 C20 179.2(2) . . . .
Sn N1 C19 C20 -2.8(3) . . . .
C17 C18 C19 N1 2.0(4) . . . .
C17 C18 C19 C20 -177.7(2) . . . .
C24 N2 C20 C21 -0.8(3) . . . .
Sn N2 C20 C21 169.63(17) . . . .
C24 N2 C20 C19 -179.8(2) . . . .
Sn N2 C20 C19 -9.4(3) . . . .
N1 C19 C20 N2 8.1(3) . . . .
C18 C19 C20 N2 -172.2(2) . . . .
N1 C19 C20 C21 -170.9(2) . . . .
C18 C19 C20 C21 8.8(4) . . . .
N2 C20 C21 C22 -0.6(4) . . . .
C19 C20 C21 C22 178.4(2) . . . .
C20 C21 C22 C23 1.7(4) . . . .
C21 C22 C23 C24 -1.5(4) . . . .
C20 N2 C24 C23 1.1(4) . . . .
Sn N2 C24 C23 -168.89(19) . . . .
C22 C23 C24 N2 0.1(4) . . . .
